data_4085844
loop_
_publ_author_name
'Sattler, Aaron'
'Parkin, Gerard'

_publ_section_title
;
 Synthesis, Structural Characterization, and Cyclometalation Chemistry of
 Tantalum Terphenyl Compounds
;
_journal_issue 10
_journal_name_full Organometallics
_journal_page_first 1828
_journal_paper_doi 10.1021/acs.organomet.5b00158
_journal_volume 34
_journal_year 2015
_chemical_formula_sum 'C27 H38 N3 Ta'
_chemical_formula_weight 585.55
_chemical_name_systematic
; 
 ? 
;
_space_group_IT_number 14
_symmetry_cell_setting monoclinic
_symmetry_space_group_name_Hall '-P 2ybc'
_symmetry_space_group_name_H-M 'P 1 21/c 1'
_atom_sites_solution_hydrogens geom
_atom_sites_solution_primary direct
_atom_sites_solution_secondary difmap
_audit_creation_method SHELXL-97
_cell_angle_alpha 90.00
_cell_angle_beta 111.135(2)
_cell_angle_gamma 90.00
_cell_formula_units_Z 4
_cell_length_a 15.093(3)
_cell_length_b 11.3005(19)
_cell_length_c 16.072(3)
_cell_measurement_reflns_used 9850
_cell_measurement_temperature 125(2)
_cell_measurement_theta_max 32.44
_cell_measurement_theta_min 2.26
_cell_volume 2556.8(8)
_computing_cell_refinement 'Bruker SAINT'
_computing_data_collection 'Bruker APEX2'
_computing_data_reduction 'Bruker SAINT'
_computing_molecular_graphics 'Bruker SHELXTL'
_computing_publication_material 'Bruker SHELXTL'
_computing_structure_refinement 'SHELXL-97 (Sheldrick, 2008)'
_computing_structure_solution 'SHELXS-97 (Sheldrick, 2008)'
_diffrn_ambient_temperature 125(2)
_diffrn_measured_fraction_theta_full 1.000
_diffrn_measured_fraction_theta_max 1.000
_diffrn_measurement_device_type 'Bruker APEX-II CCD'
_diffrn_measurement_method '\f and \w scans'
_diffrn_radiation_monochromator graphite
_diffrn_radiation_source 'fine-focus sealed tube'
_diffrn_radiation_type MoK\a
_diffrn_radiation_wavelength 0.71073
_diffrn_reflns_av_R_equivalents 0.0589
_diffrn_reflns_av_sigmaI/netI 0.0448
_diffrn_reflns_limit_h_max 21
_diffrn_reflns_limit_h_min -21
_diffrn_reflns_limit_k_max 16
_diffrn_reflns_limit_k_min -16
_diffrn_reflns_limit_l_max 23
_diffrn_reflns_limit_l_min -23
_diffrn_reflns_number 42458
_diffrn_reflns_theta_full 31.25
_diffrn_reflns_theta_max 31.25
_diffrn_reflns_theta_min 1.45
_exptl_absorpt_coefficient_mu 4.317
_exptl_absorpt_correction_T_max 0.6721
_exptl_absorpt_correction_T_min 0.6254
_exptl_absorpt_correction_type empirical
_exptl_absorpt_process_details sadabs
_exptl_crystal_colour colorless
_exptl_crystal_density_diffrn 1.521
_exptl_crystal_density_method 'not measured'
_exptl_crystal_description block
_exptl_crystal_F_000 1176
_exptl_crystal_size_max 0.12
_exptl_crystal_size_mid 0.10
_exptl_crystal_size_min 0.10
_refine_diff_density_max 1.329
_refine_diff_density_min -0.781
_refine_diff_density_rms 0.134
_refine_ls_extinction_method none
_refine_ls_goodness_of_fit_ref 1.012
_refine_ls_hydrogen_treatment mixed
_refine_ls_matrix_type full
_refine_ls_number_parameters 300
_refine_ls_number_reflns 8326
_refine_ls_number_restraints 0
_refine_ls_restrained_S_all 1.012
_refine_ls_R_factor_all 0.0439
_refine_ls_R_factor_gt 0.0284
_refine_ls_shift/su_max 0.001
_refine_ls_shift/su_mean 0.000
_refine_ls_structure_factor_coef Fsqd
_refine_ls_weighting_details 'calc w=1/[\s^2^(Fo^2^)+(0.0164P)^2^+2.3360P] where P=(Fo^2^+2Fc^2^)/3'
_refine_ls_weighting_scheme calc
_refine_ls_wR_factor_gt 0.0541
_refine_ls_wR_factor_ref 0.0594
_reflns_number_gt 6540
_reflns_number_total 8326
_reflns_threshold_expression >2sigma(I)
_cod_data_source_file om5b00158_si_002.cif
_cod_data_source_block tames10
_cod_depositor_comments
;
The following automatic conversions were performed:

'_symmetry_cell_setting' value 'Monoclinic' changed to 'monoclinic'
according to
/usr/data/users/saulius/crontab/automatic-downloads/rss-feeds/ACS/lib/dictionaries/cif_core.dic
dictionary named 'cif_core.dic' version 2.4.2 from 2011-04-26.

Automatic conversion script
Id: cif_fix_values 3271 2015-04-21 07:52:19Z andrius 

 Adding full bibliography for 4085842--4085857.cif.
;
_cod_original_sg_symbol_H-M P2(1)/c
_cod_database_code 4085844

loop_
_symmetry_equiv_pos_as_xyz
'x, y, z'
'-x, y+1/2, -z+1/2'
'-x, -y, -z'
'x, -y-1/2, z-1/2'

loop_
_atom_site_label
_atom_site_type_symbol
_atom_site_fract_x
_atom_site_fract_y
_atom_site_fract_z
_atom_site_U_iso_or_equiv
_atom_site_adp_type
_atom_site_occupancy
_atom_site_symmetry_multiplicity
_atom_site_calc_flag
_atom_site_refinement_flags
Ta Ta 0.307993(8) 1.567379(10) -0.287269(7) 0.01675(3) Uani 1 1 d .
C1 C 0.3252(3) 1.6941(3) -0.3810(2) 0.0288(7) Uani 1 1 d .
H1 H 0.386(3) 1.687(4) -0.385(3) 0.068(14) Uiso 1 1 d .
H2 H 0.277(3) 1.683(4) -0.436(3) 0.070(15) Uiso 1 1 d .
H3 H 0.317(2) 1.778(3) -0.368(2) 0.034(10) Uiso 1 1 d .
N4 N 0.44095(17) 1.5279(2) -0.21305(17) 0.0222(5) Uani 1 1 d .
N5 N 0.29280(17) 1.4216(2) -0.36237(16) 0.0216(5) Uani 1 1 d .
N6 N 0.30618(17) 1.6771(2) -0.18733(16) 0.0199(5) Uani 1 1 d .
C11 C 0.1585(2) 1.5296(2) -0.29513(18) 0.0167(5) Uani 1 1 d .
C12 C 0.0840(2) 1.6073(2) -0.34384(18) 0.0192(6) Uani 1 1 d .
C13 C -0.0113(2) 1.5816(3) -0.3574(2) 0.0225(6) Uani 1 1 d .
H13A H -0.0599 1.6350 -0.3903 0.027 Uiso 1 1 calc R
C14 C -0.0350(2) 1.4791(3) -0.3230(2) 0.0257(6) Uani 1 1 d .
H14A H -0.0994 1.4632 -0.3313 0.031 Uiso 1 1 calc R
C15 C 0.0350(2) 1.4002(3) -0.2769(2) 0.0213(6) Uani 1 1 d .
H15A H 0.0185 1.3290 -0.2546 0.026 Uiso 1 1 calc R
C16 C 0.13043(19) 1.4244(3) -0.26265(18) 0.0182(5) Uani 1 1 d .
C21 C 0.0995(2) 1.7181(2) -0.38881(19) 0.0194(6) Uani 1 1 d .
C22 C 0.0688(2) 1.7230(3) -0.48162(19) 0.0224(6) Uani 1 1 d .
H22A H 0.0413 1.6549 -0.5158 0.027 Uiso 1 1 calc R
C23 C 0.0781(2) 1.8268(3) -0.5247(2) 0.0258(7) Uani 1 1 d .
H23A H 0.0571 1.8276 -0.5880 0.031 Uiso 1 1 calc R
C24 C 0.1169(2) 1.9286(3) -0.4779(2) 0.0244(6) Uani 1 1 d .
C25 C 0.1461(2) 1.9239(3) -0.3848(2) 0.0269(6) Uani 1 1 d .
H25A H 0.1722 1.9927 -0.3509 0.032 Uiso 1 1 calc R
C26 C 0.1376(2) 1.8208(3) -0.3407(2) 0.0244(6) Uani 1 1 d .
H26A H 0.1579 1.8203 -0.2775 0.029 Uiso 1 1 calc R
C27 C 0.1266(3) 2.0417(3) -0.5239(2) 0.0346(8) Uani 1 1 d .
H27A H 0.1025 2.0293 -0.5886 0.052 Uiso 1 1 calc R
H27B H 0.1937 2.0647 -0.5037 0.052 Uiso 1 1 calc R
H27C H 0.0900 2.1046 -0.5091 0.052 Uiso 1 1 calc R
C31 C 0.20195(19) 1.3360(2) -0.21059(18) 0.0176(5) Uani 1 1 d .
C32 C 0.2845(2) 1.3702(2) -0.14115(19) 0.0197(6) Uani 1 1 d .
H32A H 0.2966 1.4520 -0.1285 0.024 Uiso 1 1 calc R
C33 C 0.3495(2) 1.2871(3) -0.08982(19) 0.0221(6) Uani 1 1 d .
H33A H 0.4053 1.3131 -0.0431 0.027 Uiso 1 1 calc R
C34 C 0.3339(2) 1.1672(3) -0.10609(19) 0.0207(6) Uani 1 1 d .
C35 C 0.2521(2) 1.1322(3) -0.1754(2) 0.0220(6) Uani 1 1 d .
H35A H 0.2407 1.0503 -0.1883 0.026 Uiso 1 1 calc R
C36 C 0.1866(2) 1.2146(3) -0.22628(19) 0.0215(6) Uani 1 1 d .
H36A H 0.1305 1.1881 -0.2724 0.026 Uiso 1 1 calc R
C37 C 0.4027(2) 1.0774(3) -0.0488(2) 0.0289(7) Uani 1 1 d .
H37A H 0.4678 1.1036 -0.0377 0.043 Uiso 1 1 calc R
H37B H 0.3918 1.0009 -0.0796 0.043 Uiso 1 1 calc R
H37C H 0.3931 1.0692 0.0081 0.043 Uiso 1 1 calc R
C41 C 0.5073(2) 1.4986(3) -0.2585(2) 0.0311(7) Uani 1 1 d .
H41A H 0.5569 1.5593 -0.2449 0.047 Uiso 1 1 calc R
H41B H 0.4726 1.4956 -0.3231 0.047 Uiso 1 1 calc R
H41C H 0.5365 1.4214 -0.2377 0.047 Uiso 1 1 calc R
C42 C 0.4905(2) 1.5199(3) -0.1169(2) 0.0297(7) Uani 1 1 d .
H42A H 0.5107 1.4381 -0.1006 0.045 Uiso 1 1 calc R
H42B H 0.4478 1.5448 -0.0865 0.045 Uiso 1 1 calc R
H42C H 0.5464 1.5717 -0.0990 0.045 Uiso 1 1 calc R
C51 C 0.2101(2) 1.4128(3) -0.4451(2) 0.0317(8) Uani 1 1 d .
H51A H 0.2298 1.3819 -0.4927 0.048 Uiso 1 1 calc R
H51B H 0.1817 1.4914 -0.4619 0.048 Uiso 1 1 calc R
H51C H 0.1632 1.3592 -0.4362 0.048 Uiso 1 1 calc R
C52 C 0.3380(2) 1.3055(3) -0.3389(2) 0.0292(7) Uani 1 1 d .
H52A H 0.2903 1.2468 -0.3385 0.044 Uiso 1 1 calc R
H52B H 0.3879 1.3094 -0.2796 0.044 Uiso 1 1 calc R
H52C H 0.3659 1.2825 -0.3829 0.044 Uiso 1 1 calc R
C61 C 0.3809(2) 1.7676(3) -0.1583(2) 0.0316(7) Uani 1 1 d .
H61A H 0.3525 1.8461 -0.1754 0.047 Uiso 1 1 calc R
H61B H 0.4274 1.7532 -0.1868 0.047 Uiso 1 1 calc R
H61C H 0.4126 1.7639 -0.0934 0.047 Uiso 1 1 calc R
C62 C 0.2494(2) 1.6853(3) -0.13055(19) 0.0232(6) Uani 1 1 d .
H62A H 0.2884 1.6628 -0.0694 0.035 Uiso 1 1 calc R
H62B H 0.1947 1.6319 -0.1532 0.035 Uiso 1 1 calc R
H62C H 0.2269 1.7668 -0.1310 0.035 Uiso 1 1 calc R

loop_
_atom_site_aniso_label
_atom_site_aniso_U_11
_atom_site_aniso_U_22
_atom_site_aniso_U_33
_atom_site_aniso_U_23
_atom_site_aniso_U_13
_atom_site_aniso_U_12
Ta 0.01736(6) 0.01808(6) 0.01595(5) -0.00090(5) 0.00737(4) 0.00023(5)
C1 0.0304(18) 0.0312(18) 0.0275(17) 0.0091(14) 0.0138(15) 0.0060(15)
N4 0.0202(12) 0.0256(12) 0.0218(12) -0.0044(10) 0.0088(10) 0.0015(10)
N5 0.0190(12) 0.0253(13) 0.0206(12) -0.0047(10) 0.0073(10) 0.0029(10)
N6 0.0228(12) 0.0176(12) 0.0211(12) -0.0025(9) 0.0103(10) -0.0021(9)
C11 0.0196(14) 0.0166(12) 0.0141(12) -0.0018(10) 0.0064(11) 0.0014(10)
C12 0.0242(15) 0.0187(13) 0.0160(13) -0.0001(10) 0.0089(11) 0.0030(11)
C13 0.0200(14) 0.0225(15) 0.0234(14) 0.0031(11) 0.0060(12) 0.0061(11)
C14 0.0200(15) 0.0300(16) 0.0279(16) -0.0004(13) 0.0099(13) 0.0008(12)
C15 0.0190(14) 0.0223(14) 0.0236(15) 0.0011(11) 0.0089(12) 0.0007(11)
C16 0.0184(13) 0.0210(13) 0.0145(12) -0.0032(11) 0.0051(10) 0.0011(11)
C21 0.0202(14) 0.0201(14) 0.0193(13) 0.0030(11) 0.0087(11) 0.0060(11)
C22 0.0231(15) 0.0236(15) 0.0206(14) 0.0006(11) 0.0081(12) 0.0031(12)
C23 0.0275(16) 0.0307(17) 0.0207(15) 0.0040(12) 0.0106(13) 0.0058(13)
C24 0.0263(15) 0.0242(15) 0.0268(15) 0.0058(13) 0.0144(13) 0.0054(13)
C25 0.0353(17) 0.0193(14) 0.0279(16) -0.0005(12) 0.0134(14) 0.0050(13)
C26 0.0322(17) 0.0219(15) 0.0192(14) 0.0013(11) 0.0095(13) 0.0041(12)
C27 0.045(2) 0.0274(17) 0.039(2) 0.0099(14) 0.0254(17) 0.0077(15)
C31 0.0174(13) 0.0199(13) 0.0174(13) 0.0021(11) 0.0088(11) 0.0016(11)
C32 0.0230(15) 0.0159(13) 0.0211(14) 0.0003(11) 0.0088(12) -0.0005(11)
C33 0.0213(14) 0.0234(14) 0.0193(14) 0.0008(11) 0.0045(11) 0.0022(12)
C34 0.0213(14) 0.0219(14) 0.0198(14) 0.0015(11) 0.0086(12) 0.0027(11)
C35 0.0263(15) 0.0163(13) 0.0240(15) -0.0006(11) 0.0096(12) 0.0006(11)
C36 0.0210(14) 0.0205(14) 0.0219(15) -0.0009(11) 0.0062(12) -0.0015(11)
C37 0.0322(17) 0.0255(16) 0.0234(15) 0.0036(13) 0.0031(13) 0.0083(14)
C41 0.0232(16) 0.0411(19) 0.0324(18) -0.0058(15) 0.0140(14) 0.0019(14)
C42 0.0260(17) 0.0354(18) 0.0238(16) -0.0005(14) 0.0044(13) -0.0010(14)
C51 0.0264(16) 0.045(2) 0.0201(15) -0.0125(14) 0.0045(13) 0.0009(14)
C52 0.0357(18) 0.0246(16) 0.0331(17) -0.0047(13) 0.0195(15) 0.0033(14)
C61 0.0365(19) 0.0209(15) 0.0403(19) -0.0079(14) 0.0173(16) -0.0096(13)
C62 0.0284(16) 0.0220(15) 0.0208(14) -0.0033(11) 0.0107(12) 0.0012(12)

loop_
_atom_type_symbol
_atom_type_description
_atom_type_scat_dispersion_real
_atom_type_scat_dispersion_imag
_atom_type_scat_source
C C 0.0033 0.0016 'International Tables Vol C Tables 4.2.6.8 and 6.1.1.4'
H H 0.0000 0.0000 'International Tables Vol C Tables 4.2.6.8 and 6.1.1.4'
N N 0.0061 0.0033 'International Tables Vol C Tables 4.2.6.8 and 6.1.1.4'
Ta Ta -0.7052 6.5227 'International Tables Vol C Tables 4.2.6.8 and 6.1.1.4'

loop_
_geom_angle_atom_site_label_1
_geom_angle_atom_site_label_2
_geom_angle_atom_site_label_3
_geom_angle
N4 Ta N5 92.77(10)
N4 Ta N6 87.77(10)
N5 Ta N6 160.60(10)
N4 Ta C1 102.63(12)
N5 Ta C1 98.11(13)
N6 Ta C1 100.69(12)
N4 Ta C11 140.09(10)
N5 Ta C11 85.16(10)
N6 Ta C11 82.06(9)
C1 Ta C11 117.14(12)
C42 N4 C41 109.3(2)
C42 N4 Ta 132.4(2)
C41 N4 Ta 118.3(2)
C51 N5 C52 109.8(2)
C51 N5 Ta 118.52(19)
C52 N5 Ta 129.7(2)
C62 N6 C61 108.3(2)
C62 N6 Ta 135.05(19)
C61 N6 Ta 116.57(19)
C12 C11 C16 116.0(3)
C12 C11 Ta 119.4(2)
C16 C11 Ta 124.20(19)
C13 C12 C11 121.3(3)
C13 C12 C21 115.1(2)
C11 C12 C21 123.4(3)
C14 C13 C12 120.5(3)
C15 C14 C13 119.9(3)
C14 C15 C16 120.4(3)
C15 C16 C11 121.8(3)
C15 C16 C31 117.1(3)
C11 C16 C31 121.1(2)
C22 C21 C26 118.1(3)
C22 C21 C12 119.8(3)
C26 C21 C12 121.9(3)
C21 C22 C23 120.7(3)
C24 C23 C22 121.9(3)
C23 C24 C25 117.2(3)
C23 C24 C27 122.4(3)
C25 C24 C27 120.4(3)
C26 C25 C24 121.6(3)
C25 C26 C21 120.5(3)
C32 C31 C36 117.3(3)
C32 C31 C16 121.5(2)
C36 C31 C16 121.2(3)
C33 C32 C31 121.5(3)
C34 C33 C32 120.8(3)
C33 C34 C35 118.2(3)
C33 C34 C37 120.8(3)
C35 C34 C37 121.0(3)
C34 C35 C36 121.3(3)
C35 C36 C31 121.0(3)

loop_
_geom_bond_atom_site_label_1
_geom_bond_atom_site_label_2
_geom_bond_distance
Ta N4 1.981(3)
Ta N5 2.006(2)
Ta N6 2.037(2)
Ta C1 2.162(3)
Ta C11 2.255(3)
N4 C42 1.456(4)
N4 C41 1.474(4)
N5 C51 1.463(4)
N5 C52 1.464(4)
N6 C62 1.463(4)
N6 C61 1.468(4)
C11 C12 1.419(4)
C11 C16 1.422(4)
C12 C13 1.406(4)
C12 C21 1.505(4)
C13 C14 1.385(4)
C14 C15 1.377(4)
C15 C16 1.401(4)
C16 C31 1.487(4)
C21 C22 1.394(4)
C21 C26 1.398(4)
C22 C23 1.395(4)
C23 C24 1.384(4)
C24 C25 1.400(4)
C24 C27 1.509(4)
C25 C26 1.393(4)
C31 C32 1.394(4)
C31 C36 1.399(4)
C32 C33 1.393(4)
C33 C34 1.384(4)
C34 C35 1.389(4)
C34 C37 1.505(4)
C35 C36 1.390(4)
